data_1559510
loop_
_publ_author_name
'Rissanen, Kari'
'Laihia, Katri'
'Korvola, Jorma'
'Kolehmainen, Erkki'

_publ_section_title
;
 X-Ray Diffraction Study on (+)-1,3,3-Trimethylbicyclo[2.2.1]heptan-2-one
 {(+)-Fenchone} (Z)-Oxime, Two Monochloro Derivatives and a
 Dehydrohalogenation Product
;
_journal_name_full 'Acta Chemica Scandinavica'
_journal_page_first 751
_journal_page_last 757
_journal_paper_doi 10.3891/acta.chem.scand.45-0751
_journal_volume 45
_journal_year 1991
_chemical_formula_sum 'C10 H17 N O'
_chemical_formula_weight 167.25
_chemical_name_common
;
(+)-(Z)-fenchone oxime], 
(+)-(Z)-1,3,3-trimethyl-anti-7-chlorobicyclo[2.2.1]heptan-2-one oxime
;
_space_group_IT_number 4
_space_group_name_Hall 'P 2yb'
_space_group_name_H-M_alt 'P 1 21 1'
_symmetry_cell_setting monoclinic
_symmetry_Int_Tables_number 4
_symmetry_space_group_name_Hall 'P 2yb'
_symmetry_space_group_name_H-M 'P 1 21 1'
_cell_angle_alpha 90.
_cell_angle_beta 100.64(1)
_cell_angle_gamma 90.
_cell_formula_units_Z 4
_cell_length_a 6.219(2)
_cell_length_b 11.250(1)
_cell_length_c 14.475(1)
_cell_volume 995.3(3)
_diffrn_ambient_temperature 296
_diffrn_radiation_probe x-ray
_diffrn_radiation_type MoK\a
_diffrn_radiation_wavelength 0.71069
_exptl_absorpt_coefficient_mu 0.07
_exptl_crystal_density_diffrn 1.116
_exptl_crystal_F_000 368
_refine_ls_goodness_of_fit_ref 0.65
_refine_ls_number_parameters 217
_refine_ls_number_reflns 1333
_refine_ls_R_factor_gt 0.054
_refine_ls_wR_factor_gt 0.052
_cod_data_source_file Acta-Chem-Scand-1991-45-751-1.cif
_cod_data_source_block 1
_cod_original_sg_symbol_H-M 'P 21'
_cod_database_code 1559510

loop_
_space_group_symop_id
_space_group_symop_operation_xyz
1 x,y,z
2 -x,1/2+y,-z

loop_
_atom_site_label
_atom_site_type_symbol
_atom_site_thermal_displace_type
_atom_site_fract_x
_atom_site_fract_y
_atom_site_fract_z
_atom_site_occupancy
_atom_site_U_iso_or_equiv
_atom_site_calc_flag
_atom_site_refinement_flags
_atom_site_disorder_assembly
_atom_site_disorder_group
O1A O Uiso 0.1656(7) 0.42600 0.3073(3) 1.000 0.0709(13) . . . .
N1A N Uiso 0.0713(7) 0.4003(4) 0.2115(3) 1.000 0.0532(13) . . . .
C1A C Uiso -0.1770(8) 0.4632(5) 0.0718(4) 1.000 0.0507(13) . . . .
O1B O Uiso 0.3290(6) 0.2033(4) 0.1938(3) 1.000 0.0621(13) . . . .
C2A C Uiso -0.0651(8) 0.4764(4) 0.1736(4) 1.000 0.0443(13) . . . .
C3A C Uiso -0.1431(9) 0.5918(5) 0.2118(4) 1.000 0.0570(13) . . . .
C4A C Uiso -0.3034(9) 0.6355(6) 0.1212(4) 1.000 0.0633(13) . . . .
C5A C Uiso -0.5093(9) 0.5582(7) 0.1011(5) 1.000 0.076(3) . . . .
C6A C Uiso -0.4210(9) 0.4375(6) 0.0726(5) 1.000 0.072(3) . . . .
C7A C Uiso -0.1863(9) 0.5952(5) 0.0428(4) 1.000 0.0583(13) . . . .
C8A C Uiso 0.0490(10) 0.6811(6) 0.2378(5) 1.000 0.076(3) . . . .
C9A C Uiso -0.2590(10) 0.5704(7) 0.2958(4) 1.000 0.081(3) . . . .
C10A C Uiso -0.0690(10) 0.3754(6) 0.0149(4) 1.000 0.072(3) . . . .
N1B N Uiso 0.4267(7) 0.2257(4) 0.2885(3) 1.000 0.0532(13) . . . .
C1B C Uiso 0.7016(9) 0.1634(6) 0.4211(4) 1.000 0.0595(13) . . . .
C2B C Uiso 0.5805(8) 0.1520(5) 0.3201(4) 1.000 0.0456(13) . . . .
C3B C Uiso 0.6711(9) 0.0464(5) 0.2745(4) 1.000 0.0557(13) . . . .
C4B C Uiso 0.8550(10) 0.0069(6) 0.3590(4) 1.000 0.076(3) . . . .
C5B C Uiso 0.7480(10) -0.0518(7) 0.4332(5) 1.000 0.093(3) . . . .
C6B C Uiso 0.6320(10) 0.0542(7) 0.4724(4) 1.000 0.080(3) . . . .
C7B C Uiso 0.9330(10) 0.1267(7) 0.4048(5) 1.000 0.084(3) . . . .
C9B C Uiso 0.7840(10) 0.0898(8) 0.1923(4) 1.000 0.095(3) . . . .
C88 C Uiso 0.4980(10) -0.0477(6) 0.2408(5) 1.000 0.089(3) . . . .
C106 C Uiso 0.6810(10) 0.2811(7) 0.4678(5) 1.000 0.100(3) . . . .

loop_
_atom_type_symbol
_atom_type_description
_atom_type_scat_dispersion_real
_atom_type_scat_dispersion_imag
_atom_type_scat_source
C C 0.0033 0.0016 ' International Tables Vol C Tables 4.2.6.8 and 6.1.1.4'
N N 0.0061 0.0033 ' International Tables Vol C Tables 4.2.6.8 and 6.1.1.4'
O O 0.0106 0.0060 ' International Tables Vol C Tables 4.2.6.8 and 6.1.1.4'

loop_
_geom_angle_atom_site_label_1
_geom_angle_atom_site_label_2
_geom_angle_atom_site_label_3
_geom_angle
_geom_angle_site_symmetry_1
_geom_angle_site_symmetry_2
_geom_angle_site_symmetry_3
_geom_angle_publ_flag
O1A N1A C2A 114.1(4) . . . yes
C2A C1A C6A 106.6(5) . . . no
C2A C1A C7A 99.1(4) . . . no
C2A C1A C10A 114.9(4) . . . no
C6A C1A C7A 101.2(4) . . . no
C6A C1A C10A 114.5(5) . . . no
C7A C1A C10A 118.5(5) . . . no
N1A C2A C1A 120.6(5) . . . yes
N1A C2A C3A 131.0(5) . . . yes
C1A C2A C3A 108.4(4) . . . no
C2A C3A C4A 99.1(4) . . . no
C2A C3A C8A 110.9(5) . . . no
C2A C3A C9A 112.3(5) . . . no
C4A C3A C8A 109.9(5) . . . no
C4A C3A C9A 112.9(5) . . . no
C8A C3A C9A 111.1(5) . . . no
C3A C4A C5A 111.1(5) . . . no
C3A C4A C7A 102.2(5) . . . no
C5A C4A C7A 100.8(5) . . . no
C4A C5A C6A 102.9(5) . . . no
C1A C6A C5A 103.6(5) . . . no
C1A C7A C4A 94.8(4) . . . no
O1B N1B C2B 112.8(4) . . . yes
C2B C1B C6B 105.3(5) . . . no
C2B C1B C7B 98.0(5) . . . no
C2B C1B C106 116.0(5) . . . no
C6B C1B C7B 102.2(5) . . . no
C6B C1B C106 115.6(5) . . . no
C7B C1B C106 117.4(5) . . . no
N1B C2B C1B 119.5(5) . . . yes
N1B C2B C3B 131.5(5) . . . yes
C1B C2B C3B 109.1(5) . . . no
C2B C3B C4B 99.1(4) . . . no
C2B C3B C9B 109.9(5) . . . no
C2B C3B C88 112.7(5) . . . no
C4B C3B C9B 108.3(5) . . . no
C4B C3B C88 114.9(5) . . . no
C9B C3B C88 111.3(5) . . . no
C3B C4B C5B 108.8(5) . . . no
C3B C4B C7B 102.3(5) . . . no
C5B C4B C7B 102.8(5) . . . no
C4B C5B C6B 102.6(6) . . . no
C1B C6B C5B 104.2(5) . . . no
C1B C7B C4B 94.1(5) . . . no

loop_
_geom_bond_atom_site_label_1
_geom_bond_atom_site_label_2
_geom_bond_distance
_geom_bond_site_symmetry_1
_geom_bond_site_symmetry_2
_geom_bond_publ_flag
O1A N1A 1.432(6) . . yes
N1A C2A 1.258(7) . . yes
C1A C2A 1.516(8) . . no
C1A C6A 1.547(8) . . no
C1A C7A 1.541(8) . . no
C1A C10A 1.520(8) . . no
O1B N1B 1.416(6) . . yes
C2A C3A 1.525(7) . . no
C3A C8A 1.553(9) . . no
C3A C9A 1.543(8) . . no
C3A C4A 1.573(8) . . no
C4A C7A 1.526(8) . . no
C4A C5A 1.531(9) . . no
C5A C6A 1.549(10) . . no
N1B C2B 1.285(7) . . yes
C1B C2B 1.521(8) . . no
C1B C6B 1.538(10) . . no
C1B C7B 1.556(9) . . no
C1B C106 1.503(10) . . no
C2B C3B 1.517(8) . . no
C3B C4B 1.576(8) . . no
C3B C9B 1.567(9) . . no
C3B C88 1.524(9) . . no
C4B C5B 1.515(9) . . no
C4B C7B 1.540(10) . . no
C5B C6B 1.554(10) . . no

loop_
_geom_torsion_atom_site_label_1
_geom_torsion_atom_site_label_2
_geom_torsion_atom_site_label_3
_geom_torsion_atom_site_label_4
_geom_torsion
_geom_torsion_site_symmetry_1
_geom_torsion_site_symmetry_2
_geom_torsion_site_symmetry_3
_geom_torsion_site_symmetry_4
_geom_torsion_publ_flag
O1A N1A C2A C1A 179.0(4) . . . . no
O1A N1A C2A C3A 1.3(8) . . . . no
C6A C1A C2A N1A 111.9(6) . . . . no
C6A C1A C2A C3A -69.9(5) . . . . no
C7A C1A C2A N1A -143.4(5) . . . . no
C7A C1A C2A C3A 34.8(5) . . . . no
C10A C1A C2A N1A -16.1(7) . . . . no
C10A C1A C2A C3A 162.1(5) . . . . no
C2A C1A C6A C5A 71.9(6) . . . . no
C7A C1A C6A C5A -31.3(6) . . . . no
C10A C1A C6A C5A -159.9(5) . . . . no
C2A C1A C7A C4A -54.7(5) . . . . no
C6A C1A C7A C4A 54.4(5) . . . . no
C10A C1A C7A C4A -179.6(5) . . . . no
N1A C2A C3A C4A 178.0(6) . . . . no
N1A C2A C3A C8A 62.5(8) . . . . no
N1A C2A C3A C9A -62.5(8) . . . . no
C1A C2A C3A C4A 0.1(5) . . . . no
C1A C2A C3A C8A -115.4(5) . . . . no
C1A C2A C3A C9A 119.6(5) . . . . no
C2A C3A C4A C5A 71.1(6) . . . . no
C2A C3A C4A C7A -35.7(5) . . . . no
C8A C3A C4A C5A -172.7(5) . . . . no
C8A C3A C4A C7A 80.6(6) . . . . no
C9A C3A C4A C5A -48.0(7) . . . . no
C9A C3A C4A C7A -154.7(5) . . . . no
C3A C4A C5A C6A -68.5(6) . . . . no
C7A C4A C5A C6A 39.2(6) . . . . no
C3A C4A C7A C1A 56.9(5) . . . . no
C5A C4A C7A C1A -57.7(5) . . . . no
C4A C5A C6A C1A -4.5(6) . . . . no
O1B N1B C2B C1B -179.7(4) . . . . no
O1B N1B C2B C3B -0.9(8) . . . . no
C6B C1B C2B N1B 111.0(6) . . . . no
C6B C1B C2B C3B -68.0(6) . . . . no
C7B C1B C2B N1B -144.0(6) . . . . no
C7B C1B C2B C3B 37.0(6) . . . . no
C106 C1B C2B N1B -18.1(8) . . . . no
C106 C1B C2B C3B 162.9(5) . . . . no
C2B C1B C6B C5B 71.3(6) . . . . no
C7B C1B C6B C5B -30.6(6) . . . . no
C106 C1B C6B C5B -159.3(5) . . . . no
C2B C1B C7B C4B -55.6(5) . . . . no
C6B C1B C7B C4B 52.0(5) . . . . no
C106 C1B C7B C4B 179.5(5) . . . . no
N1B C2B C3B C4B 179.2(6) . . . . no
N1B C2B C3B C9B 65.8(8) . . . . no
N1B C2B C3B C88 -58.9(8) . . . . no
C1B C2B C3B C4B -2.0(6) . . . . no
C1B C2B C3B C9B -115.4(5) . . . . no
C1B C2B C3B C88 119.9(5) . . . . no
C2B C3B C4B C5B 73.5(6) . . . . no
C2B C3B C4B C7B -34.7(5) . . . . no
C9B C3B C4B C5B -171.9(6) . . . . no
C9B C3B C4B C7B 79.9(6) . . . . no
C88 C3B C4B C5B -46.8(7) . . . . no
C88 C3B C4B C7B -155.0(5) . . . . no
C3B C4B C5B C6B -69.6(6) . . . . no
C7B C4B C5B C6B 38.4(6) . . . . no
C3B C4B C7B C1B 57.0(5) . . . . no
C5B C4B C7B C1B -55.8(6) . . . . no
C4B C5B C6B C1B -4.3(6) . . . . no
